data_7042666
loop_
_publ_author_name
'Dhiman, Rishu'
'Prashanth, Billa'
'Bawari, Deependra'
'Mandal, Ushnish'
'Verma, Aditya'
'Roychoudhury, Angshuman'
'Singh, Sanjay'

_publ_section_title
;
 Hg(II) and Pd(II) complexes with a new selenoether bridged biscarbene
 ligand: Efficient mono- and bis-arylation of methyl acrylate with a
 pincer biscarbene Pd(II) precatalyst
;
_journal_name_full 'Dalton Trans.'
_journal_paper_doi 10.1039/C6DT04505G
_journal_year 2017
_chemical_formula_moiety 'C32 H30 Br4 Hg2 N4 Se, C2 H6 O S'
_chemical_formula_sum 'C34 H36 Br4 Hg2 N4 O S Se'
_chemical_formula_weight 1348.51
_space_group_crystal_system trigonal
_space_group_IT_number 146
_space_group_name_Hall 'P 3*'
_space_group_name_H-M_alt 'R 3:r'
_symmetry_space_group_name_Hall 'P 3*'
_symmetry_space_group_name_H-M 'R 3 :R'
_atom_sites_solution_hydrogens geom
_audit_block_doi 10.5517/ccdc.csd.cc1lvgjf
_audit_creation_date 2017-04-04
_audit_creation_method
;
Olex2 1.2
(compiled 2017.03.02 svn.r3394 for OlexSys, GUI svn.r5324)
;
_audit_update_record
;
2017-04-05 deposited with the CCDC.
2017-04-10 downloaded from the CCDC.
;
_cell_angle_alpha 116.8770(10)
_cell_angle_beta 116.8770(10)
_cell_angle_gamma 116.8770(10)
_cell_formula_units_Z 3
_cell_length_a 19.153(3)
_cell_length_b 19.153(3)
_cell_length_c 19.153(3)
_cell_measurement_reflns_used 10506
_cell_measurement_temperature 100.0
_cell_measurement_theta_max 27.5
_cell_measurement_theta_min 2.1
_cell_volume 3158.6(9)
_computing_cell_refinement
;
CrystalClear-SM Expert 2.0 r15 (Rigaku, 2011)
;
_computing_data_collection
;
CrystalClear-SM Expert 2.0 r15 (Rigaku, 2011)
;
_computing_data_reduction
;
CrystalClear-SM Expert 2.0 r15 (Rigaku, 2011)
;
_computing_molecular_graphics 'Olex2 (Dolomanov et al., 2009)'
_computing_publication_material 'Olex2 (Dolomanov et al., 2009)'
_computing_structure_refinement 'ShelXL (Sheldrick, 2015)'
_computing_structure_solution 'ShelXT (Sheldrick, 2015)'
_diffrn_ambient_temperature 100.0
_diffrn_detector_area_resol_mean 13.6612
_diffrn_measured_fraction_theta_full 0.998
_diffrn_measured_fraction_theta_max 0.996
_diffrn_measurement_device_type 'XtaLAB Mini (ROW)'
_diffrn_measurement_method 'profile data from \w-scans'
_diffrn_radiation_type MoK\a
_diffrn_radiation_wavelength 0.71075
_diffrn_reflns_av_R_equivalents 0.0000
_diffrn_reflns_av_unetI/netI 0.1162
_diffrn_reflns_Laue_measured_fraction_full 0.998
_diffrn_reflns_Laue_measured_fraction_max 0.996
_diffrn_reflns_limit_h_max 24
_diffrn_reflns_limit_h_min -24
_diffrn_reflns_limit_k_max 24
_diffrn_reflns_limit_k_min -24
_diffrn_reflns_limit_l_max 13
_diffrn_reflns_limit_l_min -13
_diffrn_reflns_number 9631
_diffrn_reflns_point_group_measured_fraction_full 0.997
_diffrn_reflns_point_group_measured_fraction_max 0.995
_diffrn_reflns_theta_full 25.000
_diffrn_reflns_theta_max 27.502
_diffrn_reflns_theta_min 2.751
_exptl_absorpt_coefficient_mu 12.021
_exptl_absorpt_correction_T_max 1.000
_exptl_absorpt_correction_T_min 0.714
_exptl_absorpt_correction_type multi-scan
_exptl_absorpt_process_details 'Blessings, 1995'
_exptl_crystal_colour 'clear light colourless'
_exptl_crystal_colour_lustre clear
_exptl_crystal_colour_modifier light
_exptl_crystal_colour_primary colourless
_exptl_crystal_density_diffrn 2.127
_exptl_crystal_description block
_exptl_crystal_F_000 1878
_exptl_crystal_size_max 0.3
_exptl_crystal_size_mid 0.2
_exptl_crystal_size_min 0.2
_refine_diff_density_max 1.973
_refine_diff_density_min -2.309
_refine_diff_density_rms 0.229
_refine_ls_abs_structure_details
;
 Flack x determined using 3676 quotients [(I+)-(I-)]/[(I+)+(I-)]
 (Parsons, Flack and Wagner, Acta Cryst. B69 (2013) 249-259).
;
_refine_ls_abs_structure_Flack -0.034(9)
_refine_ls_extinction_method none
_refine_ls_goodness_of_fit_ref 1.029
_refine_ls_hydrogen_treatment constr
_refine_ls_matrix_type full
_refine_ls_number_parameters 429
_refine_ls_number_reflns 9631
_refine_ls_number_restraints 7
_refine_ls_restrained_S_all 1.029
_refine_ls_R_factor_all 0.0594
_refine_ls_R_factor_gt 0.0552
_refine_ls_shift/su_max 0.000
_refine_ls_shift/su_mean 0.000
_refine_ls_structure_factor_coef Fsqd
_refine_ls_weighting_details 'w=1/[\s^2^(Fo^2^)+(0.0408P)^2^] where P=(Fo^2^+2Fc^2^)/3'
_refine_ls_weighting_scheme calc
_refine_ls_wR_factor_gt 0.1172
_refine_ls_wR_factor_ref 0.1214
_reflns_Friedel_coverage 0.997
_reflns_Friedel_fraction_full 0.995
_reflns_Friedel_fraction_max 0.993
_reflns_number_gt 8862
_reflns_number_total 9631
_reflns_threshold_expression 'I > 2\s(I)'
_cod_data_source_file c6dt04505g2.cif
_cod_data_source_block complex-c1
_cod_original_cell_volume 3158.7(14)
_cod_database_code 7042666
_shelx_shelxl_version_number 2014/7
_shelx_space_group_comment
;
The symmetry employed for this shelxl refinement is uniquely defined
by the following loop, which should always be used as a source of
symmetry information in preference to the above space-group names.
They are only intended as comments.
;
_olex2_refinement_description
;
1. Fixed Uiso
 At 1.2 times of:
  All C(H) groups, All C(H,H) groups
 At 1.5 times of:
  All C(H,H,H) groups
2. Restrained distances
 S1-C34B \\sim S1-C34A \\sim S1-C33B \\sim S1-C33A
 with sigma of 0.02
3. Uiso/Uaniso restraints and constraints
Uanis(C33A) = Uanis(C33B) = Uanis(C34A) = Uanis(C34B)
4. Others
 Sof(C33B)=Sof(H33A)=Sof(H33B)=Sof(H33C)=Sof(C34B)=Sof(H34A)=Sof(H34B)=
 Sof(H34C)=1-FVAR(1)
 Sof(C33A)=Sof(H33D)=Sof(H33E)=Sof(H33F)=Sof(C34A)=Sof(H34D)=Sof(H34E)=
 Sof(H34F)=FVAR(1)
5.a Secondary CH2 refined with riding coordinates:
 C16(H16A,H16B), C15(H15A,H15B), C17(H17A,H17B), C26(H26A,H26B), C18(H18A,
 H18B), C8(H8A,H8B)
5.b Aromatic/amide H refined with riding coordinates:
 C3(H3), C4(H4), C11(H11), C10(H10), C24(H24), C21(H21), C12(H12), C22(H22),
 C5(H5), C6(H6), C28(H28), C14(H14), C31(H31), C32(H32), C23(H23), C30(H30),
 C29(H29), C13(H13)
5.c Idealised Me refined as rotating group:
 C33B(H33A,H33B,H33C), C34B(H34A,H34B,H34C), C33A(H33D,H33E,H33F), C34A(H34D,
 H34E,H34F)
;
_olex2_submission_special_instructions 'No special instructions were received'

loop_
_space_group_symop_operation_xyz
'x, y, z'
'z, x, y'
'y, z, x'

loop_
_atom_site_label
_atom_site_type_symbol
_atom_site_fract_x
_atom_site_fract_y
_atom_site_fract_z
_atom_site_U_iso_or_equiv
_atom_site_adp_type
_atom_site_occupancy
_atom_site_site_symmetry_order
_atom_site_calc_flag
_atom_site_refinement_flags_posn
_atom_site_refinement_flags_occupancy
_atom_site_disorder_assembly
_atom_site_disorder_group
Hg1 Hg 0.54197(5) 0.14663(5) 0.56432(5) 0.02068(14) Uani 1 1 d . . . .
Hg2 Hg 0.61670(5) -0.01948(5) 0.65203(5) 0.02850(16) Uani 1 1 d . . . .
Se1 Se 0.41242(14) 0.07891(13) 0.61878(14) 0.0231(3) Uani 1 1 d . . . .
Br2 Br 0.39330(15) -0.27770(15) 0.46849(16) 0.0305(3) Uani 1 1 d . . . .
Br4 Br 0.68078(17) 0.16272(16) 0.82578(16) 0.0325(4) Uani 1 1 d . . . .
Br1 Br 0.53433(15) -0.03662(14) 0.48007(15) 0.0254(3) Uani 1 1 d . . . .
Br3 Br 0.8276(2) 0.0653(3) 0.7781(2) 0.0711(8) Uani 1 1 d . . . .
S1 S 0.5277(6) 0.3136(7) 0.4985(7) 0.0682(19) Uani 1 1 d D . . .
N3 N 0.2592(11) -0.0161(11) 0.3449(10) 0.020(2) Uani 1 1 d . . . .
N2 N 0.7585(10) 0.3992(11) 0.8664(11) 0.019(2) Uani 1 1 d . . . .
N4 N 0.2704(12) -0.1047(11) 0.2408(11) 0.023(3) Uani 1 1 d . . . .
C20 C 0.1359(16) -0.1850(15) 0.1379(15) 0.025(3) Uani 1 1 d . . . .
C19 C 0.3401(14) -0.0060(14) 0.3613(14) 0.023(3) Uani 1 1 d . . . .
O1 O 0.5952(12) 0.3286(12) 0.5960(11) 0.047(4) Uani 1 1 d . . . .
C3 C 0.9624(14) 0.6039(13) 1.1307(13) 0.023(3) Uani 1 1 d . . . .
H3 H 0.9201 0.6120 1.1385 0.027 Uiso 1 1 calc R . . .
C2 C 0.8918(13) 0.5017(12) 1.0017(13) 0.019(3) Uani 1 1 d . . . .
C16 C 0.5629(13) 0.2778(13) 0.8015(13) 0.018(3) Uani 1 1 d . . . .
H16A H 0.5194 0.2906 0.8051 0.022 Uiso 1 1 calc R . . .
H16B H 0.6166 0.2993 0.8746 0.022 Uiso 1 1 calc R . . .
C4 C 1.0963(14) 0.6917(14) 1.2449(15) 0.027(3) Uani 1 1 d . . . .
H4 H 1.1476 0.7627 1.3339 0.033 Uiso 1 1 calc R . . .
N1 N 0.8513(11) 0.3740(11) 0.8486(12) 0.019(2) Uani 1 1 d . . . .
C15 C 0.6616(13) 0.3807(13) 0.8364(13) 0.024(3) Uani 1 1 d . . . .
H15A H 0.6075 0.3529 0.7581 0.029 Uiso 1 1 calc R . . .
H15B H 0.7162 0.4715 0.9181 0.029 Uiso 1 1 calc R . . .
C17 C 0.2788(14) 0.0445(14) 0.5072(15) 0.025(3) Uani 1 1 d . . . .
H17A H 0.1843 -0.0550 0.4252 0.030 Uiso 1 1 calc R . . .
H17B H 0.2849 0.0979 0.5624 0.030 Uiso 1 1 calc R . . .
C11 C 1.1626(15) 0.5692(15) 0.8993(14) 0.035(4) Uani 1 1 d . . . .
H11 H 1.2504 0.6184 0.9533 0.043 Uiso 1 1 calc R . . .
C10 C 1.0879(14) 0.4866(14) 0.8869(14) 0.029(3) Uani 1 1 d . . . .
H10 H 1.1232 0.4777 0.9305 0.034 Uiso 1 1 calc R . . .
C24 C 0.0072(15) -0.1844(16) 0.1342(15) 0.029(3) Uani 1 1 d . . . .
H24 H 0.0015 -0.1457 0.1799 0.035 Uiso 1 1 calc R . . .
C27 C 0.4190(15) -0.0198(14) 0.2479(14) 0.025(3) Uani 1 1 d . . . .
C25 C 0.1298(14) -0.1272(13) 0.2064(13) 0.027(3) Uani 1 1 d . . . .
C7 C 0.9526(13) 0.4885(13) 0.9924(13) 0.020(3) Uani 1 1 d . . . .
C21 C 0.0210(15) -0.3025(14) -0.0048(14) 0.032(4) Uani 1 1 d . . . .
H21 H 0.0239 -0.3446 -0.0522 0.038 Uiso 1 1 calc R . . .
C12 C 1.113(2) 0.5821(17) 0.8360(18) 0.048(6) Uani 1 1 d . . . .
H12 H 1.1657 0.6376 0.8443 0.058 Uiso 1 1 calc R . . .
C22 C -0.0964(17) -0.3564(16) -0.0756(15) 0.040(4) Uani 1 1 d . . . .
H22 H -0.1744 -0.4339 -0.1738 0.047 Uiso 1 1 calc R . . .
C5 C 1.1608(14) 0.6809(14) 1.2358(15) 0.024(3) Uani 1 1 d . . . .
H5 H 1.2546 0.7461 1.3180 0.029 Uiso 1 1 calc R . . .
C6 C 1.0877(14) 0.5752(15) 1.1070(15) 0.025(3) Uani 1 1 d . . . .
H6 H 1.1271 0.5628 1.0977 0.029 Uiso 1 1 calc R . . .
C9 C 0.9604(13) 0.4167(12) 0.8096(13) 0.020(3) Uani 1 1 d . . . .
C26 C 0.3244(15) -0.1260(14) 0.2119(15) 0.029(3) Uani 1 1 d . . . .
H26A H 0.3740 -0.1229 0.2659 0.035 Uiso 1 1 calc R . . .
H26B H 0.2456 -0.2188 0.1123 0.035 Uiso 1 1 calc R . . .
C28 C 0.5588(14) 0.0743(16) 0.3552(14) 0.031(4) Uani 1 1 d . . . .
H28 H 0.5933 0.0692 0.4040 0.037 Uiso 1 1 calc R . . .
C1 C 0.7384(13) 0.3253(13) 0.7793(12) 0.016(3) Uani 1 1 d . . . .
C14 C 0.9116(15) 0.4313(15) 0.7450(15) 0.027(3) Uani 1 1 d . . . .
H14 H 0.8232 0.3815 0.6894 0.032 Uiso 1 1 calc R . . .
C31 C 0.461(2) 0.0896(19) 0.210(2) 0.042(4) Uani 1 1 d . . . .
H31 H 0.4259 0.0931 0.1598 0.051 Uiso 1 1 calc R . . .
C18 C 0.3012(15) 0.0839(14) 0.4582(15) 0.024(3) Uani 1 1 d . . . .
H18A H 0.2467 0.0864 0.4234 0.029 Uiso 1 1 calc R . . .
H18B H 0.4002 0.1781 0.5381 0.029 Uiso 1 1 calc R . . .
C8 C 0.8762(15) 0.3267(15) 0.7940(15) 0.024(3) Uani 1 1 d . . . .
H8A H 0.7862 0.2304 0.6946 0.029 Uiso 1 1 calc R . . .
H8B H 0.9253 0.3266 0.8434 0.029 Uiso 1 1 calc R . . .
C32 C 0.371(2) -0.0117(19) 0.1765(19) 0.037(4) Uani 1 1 d . . . .
H32 H 0.2760 -0.0760 0.1031 0.044 Uiso 1 1 calc R . . .
C23 C -0.1065(16) -0.3042(19) -0.0119(17) 0.047(5) Uani 1 1 d . . . .
H23 H -0.1928 -0.3491 -0.0668 0.057 Uiso 1 1 calc R . . .
C30 C 0.598(2) 0.1837(19) 0.317(2) 0.051(5) Uani 1 1 d . . . .
H30 H 0.6596 0.2527 0.3406 0.061 Uiso 1 1 calc R . . .
C29 C 0.6476(18) 0.1771(17) 0.3896(17) 0.040(5) Uani 1 1 d . . . .
H29 H 0.7433 0.2434 0.4642 0.048 Uiso 1 1 calc R . . .
C13 C 0.9863(17) 0.5137(17) 0.7593(17) 0.031(3) Uani 1 1 d . . . .
H13 H 0.9528 0.5249 0.7179 0.037 Uiso 1 1 calc R . . .
C33B C 0.622(9) 0.400(10) 0.505(11) 0.073(10) Uani 0.47(8) 1 d D P A 2
H33A H 0.6944 0.4993 0.5893 0.110 Uiso 0.47(8) 1 calc GR P A 2
H33B H 0.5606 0.3657 0.4237 0.110 Uiso 0.47(8) 1 calc GR P A 2
H33C H 0.6643 0.3846 0.5059 0.110 Uiso 0.47(8) 1 calc GR P A 2
C34B C 0.505(10) 0.392(9) 0.538(10) 0.073(10) Uani 0.47(8) 1 d D P A 2
H34A H 0.4584 0.3615 0.5485 0.110 Uiso 0.47(8) 1 calc GR P A 2
H34B H 0.4474 0.3670 0.4637 0.110 Uiso 0.47(8) 1 calc GR P A 2
H34C H 0.5949 0.4928 0.6251 0.110 Uiso 0.47(8) 1 calc GR P A 2
C33A C 0.650(7) 0.411(9) 0.533(10) 0.073(10) Uani 0.53(8) 1 d D P A 1
H33D H 0.7419 0.4961 0.6332 0.110 Uiso 0.53(8) 1 calc GR P A 1
H33E H 0.6297 0.4340 0.4992 0.110 Uiso 0.53(8) 1 calc GR P A 1
H33F H 0.6484 0.3575 0.4864 0.110 Uiso 0.53(8) 1 calc GR P A 1
C34A C 0.576(9) 0.447(6) 0.604(7) 0.073(10) Uani 0.53(8) 1 d D P A 1
H34D H 0.5655 0.4450 0.6489 0.110 Uiso 0.53(8) 1 calc GR P A 1
H34E H 0.5177 0.4369 0.5486 0.110 Uiso 0.53(8) 1 calc GR P A 1
H34F H 0.6734 0.5360 0.6754 0.110 Uiso 0.53(8) 1 calc GR P A 1

loop_
_atom_site_aniso_label
_atom_site_aniso_U_11
_atom_site_aniso_U_22
_atom_site_aniso_U_33
_atom_site_aniso_U_23
_atom_site_aniso_U_13
_atom_site_aniso_U_12
Hg1 0.0178(2) 0.0164(2) 0.0175(2) 0.0123(2) 0.0145(2) 0.0129(2)
Hg2 0.0235(3) 0.0241(3) 0.0268(3) 0.0202(2) 0.0206(2) 0.0176(2)
Se1 0.0217(6) 0.0190(6) 0.0220(6) 0.0159(6) 0.0184(6) 0.0156(6)
Br2 0.0281(7) 0.0234(7) 0.0319(7) 0.0217(6) 0.0256(7) 0.0192(6)
Br4 0.0410(8) 0.0296(7) 0.0346(8) 0.0279(7) 0.0328(7) 0.0284(7)
Br1 0.0268(7) 0.0218(6) 0.0266(7) 0.0197(6) 0.0224(6) 0.0197(6)
Br3 0.0381(10) 0.0890(17) 0.0515(12) 0.0516(13) 0.0362(10) 0.0498(12)
S1 0.060(3) 0.069(3) 0.068(3) 0.063(3) 0.048(3) 0.050(3)
N3 0.013(5) 0.016(5) 0.011(5) 0.009(4) 0.008(4) 0.010(4)
N2 0.011(5) 0.013(5) 0.016(5) 0.008(4) 0.010(4) 0.009(4)
N4 0.021(5) 0.013(5) 0.017(5) 0.010(5) 0.016(5) 0.010(5)
C20 0.032(7) 0.022(6) 0.029(7) 0.022(6) 0.026(7) 0.023(6)
C19 0.020(6) 0.018(6) 0.024(6) 0.016(6) 0.018(6) 0.015(5)
O1 0.033(6) 0.026(5) 0.021(5) 0.018(5) 0.014(5) 0.015(5)
C3 0.023(6) 0.018(6) 0.020(6) 0.016(6) 0.016(6) 0.015(6)
C2 0.014(6) 0.013(5) 0.013(6) 0.009(5) 0.011(5) 0.009(5)
C16 0.019(6) 0.021(6) 0.017(6) 0.016(5) 0.015(5) 0.016(5)
C4 0.019(6) 0.014(6) 0.022(6) 0.015(6) 0.013(6) 0.011(5)
N1 0.023(5) 0.022(5) 0.027(5) 0.022(5) 0.022(5) 0.020(5)
C15 0.018(6) 0.012(5) 0.014(6) 0.007(5) 0.010(5) 0.012(5)
C17 0.017(6) 0.015(6) 0.026(7) 0.015(6) 0.016(6) 0.011(5)
C11 0.015(6) 0.023(7) 0.015(6) 0.010(6) 0.010(6) 0.009(6)
C10 0.019(6) 0.016(6) 0.017(6) 0.011(6) 0.012(6) 0.010(6)
C24 0.022(6) 0.032(7) 0.027(7) 0.025(7) 0.020(6) 0.020(6)
C27 0.027(7) 0.022(6) 0.023(6) 0.019(6) 0.020(6) 0.019(6)
C25 0.015(6) 0.009(5) 0.013(6) 0.004(5) 0.008(5) 0.005(5)
C7 0.014(6) 0.015(6) 0.017(6) 0.012(5) 0.013(5) 0.009(5)
C21 0.022(7) 0.012(6) 0.013(6) 0.008(5) 0.010(6) 0.008(6)
C12 0.050(10) 0.029(8) 0.040(9) 0.027(8) 0.040(9) 0.024(8)
C22 0.030(8) 0.020(7) 0.015(6) 0.011(6) 0.013(7) 0.014(7)
C5 0.018(6) 0.025(7) 0.024(7) 0.021(6) 0.016(6) 0.016(6)
C6 0.021(6) 0.027(7) 0.029(7) 0.025(6) 0.021(6) 0.020(6)
C9 0.021(6) 0.013(5) 0.018(6) 0.012(5) 0.016(5) 0.012(5)
C26 0.023(7) 0.019(6) 0.022(7) 0.014(6) 0.015(6) 0.017(6)
C28 0.017(6) 0.033(8) 0.015(6) 0.018(6) 0.013(6) 0.016(6)
C1 0.018(6) 0.019(6) 0.013(5) 0.014(5) 0.014(5) 0.015(5)
C14 0.028(7) 0.025(7) 0.025(7) 0.019(6) 0.022(6) 0.022(6)
C31 0.062(11) 0.052(10) 0.062(11) 0.052(10) 0.058(10) 0.049(10)
C18 0.035(7) 0.025(7) 0.028(7) 0.023(6) 0.027(7) 0.027(7)
C8 0.025(6) 0.026(7) 0.025(7) 0.020(6) 0.022(6) 0.021(6)
C32 0.048(9) 0.049(9) 0.044(9) 0.042(9) 0.041(9) 0.043(9)
C23 0.014(7) 0.041(10) 0.026(8) 0.023(8) 0.013(7) 0.014(7)
C30 0.057(12) 0.034(9) 0.046(10) 0.029(9) 0.045(10) 0.034(9)
C29 0.036(8) 0.033(8) 0.025(7) 0.022(7) 0.027(7) 0.021(8)
C13 0.038(8) 0.037(8) 0.038(8) 0.033(7) 0.033(7) 0.032(7)
C33B 0.13(2) 0.14(2) 0.13(3) 0.13(2) 0.12(2) 0.12(2)
C34B 0.13(2) 0.14(2) 0.13(3) 0.13(2) 0.12(2) 0.12(2)
C33A 0.13(2) 0.14(2) 0.13(3) 0.13(2) 0.12(2) 0.12(2)
C34A 0.13(2) 0.14(2) 0.13(3) 0.13(2) 0.12(2) 0.12(2)

loop_
_atom_type_symbol
_atom_type_description
_atom_type_scat_dispersion_real
_atom_type_scat_dispersion_imag
_atom_type_scat_source
C C 0.0033 0.0016 'International Tables Vol C Tables 4.2.6.8 and 6.1.1.4'
H H 0.0000 0.0000 'International Tables Vol C Tables 4.2.6.8 and 6.1.1.4'
Br Br -0.2901 2.4595 'International Tables Vol C Tables 4.2.6.8 and 6.1.1.4'
Hg Hg -2.3894 9.2266 'International Tables Vol C Tables 4.2.6.8 and 6.1.1.4'
N N 0.0061 0.0033 'International Tables Vol C Tables 4.2.6.8 and 6.1.1.4'
O O 0.0106 0.0060 'International Tables Vol C Tables 4.2.6.8 and 6.1.1.4'
S S 0.1246 0.1234 'International Tables Vol C Tables 4.2.6.8 and 6.1.1.4'
Se Se -0.0929 2.2259 'International Tables Vol C Tables 4.2.6.8 and 6.1.1.4'

loop_
_geom_angle_atom_site_label_1
_geom_angle_atom_site_label_2
_geom_angle_atom_site_label_3
_geom_angle
Br1 Hg1 Se1 101.23(4)
C19 Hg1 Se1 87.0(4)
C19 Hg1 Br1 95.4(4)
C1 Hg1 Se1 88.1(4)
C1 Hg1 Br1 98.7(4)
C1 Hg1 C19 165.7(6)
Br2 Hg2 Br4 119.99(6)
Br2 Hg2 Br1 98.02(5)
Br4 Hg2 Br1 102.23(5)
Br3 Hg2 Br2 112.89(9)
Br3 Hg2 Br4 110.26(8)
Br3 Hg2 Br1 112.11(8)
C16 Se1 Hg1 93.2(4)
C17 Se1 Hg1 95.7(5)
C17 Se1 C16 98.0(6)
Hg2 Br1 Hg1 109.00(5)
O1 S1 C33B 117(3)
O1 S1 C34B 113(3)
O1 S1 C33A 104(3)
O1 S1 C34A 96(2)
C34B S1 C33B 97(4)
C33A S1 C34A 92(4)
C19 N3 C25 110.3(13)
C19 N3 C18 126.9(11)
C25 N3 C18 122.6(13)
C2 N2 C15 122.4(11)
C1 N2 C2 108.8(11)
C1 N2 C15 128.8(11)
C20 N4 C26 123.9(12)
C19 N4 C20 109.3(13)
C19 N4 C26 126.5(13)
C25 C20 N4 106.2(12)
C21 C20 N4 132.8(16)
C21 C20 C25 120.9(15)
N3 C19 Hg1 118.7(10)
N4 C19 Hg1 132.1(12)
N4 C19 N3 108.9(13)
C2 C3 H3 121.9
C4 C3 H3 121.9
C4 C3 C2 116.1(15)
N2 C2 C3 131.8(14)
C7 C2 N2 107.3(11)
C7 C2 C3 120.9(13)
Se1 C16 H16A 108.1
Se1 C16 H16B 108.1
H16A C16 H16B 107.3
C15 C16 Se1 117.0(10)
C15 C16 H16A 108.1
C15 C16 H16B 108.1
C3 C4 H4 118.5
C3 C4 C5 123.0(15)
C5 C4 H4 118.5
C7 N1 C8 123.1(12)
C1 N1 C7 108.6(12)
C1 N1 C8 128.3(12)
N2 C15 C16 116.2(13)
N2 C15 H15A 108.2
N2 C15 H15B 108.2
C16 C15 H15A 108.2
C16 C15 H15B 108.2
H15A C15 H15B 107.4
Se1 C17 H17A 108.9
Se1 C17 H17B 108.9
H17A C17 H17B 107.7
C18 C17 Se1 113.5(10)
C18 C17 H17A 108.9
C18 C17 H17B 108.9
C10 C11 H11 119.1
C12 C11 H11 119.1
C12 C11 C10 121.8(16)
C11 C10 H10 120.6
C11 C10 C9 118.8(16)
C9 C10 H10 120.6
C25 C24 H24 122.7
C25 C24 C23 114.6(16)
C23 C24 H24 122.7
C28 C27 C26 119.9(15)
C32 C27 C26 120.8(15)
C32 C27 C28 119.4(15)
N3 C25 C20 105.2(13)
N3 C25 C24 133.0(15)
C20 C25 C24 121.7(13)
C2 C7 N1 105.5(11)
C2 C7 C6 123.8(13)
C6 C7 N1 130.7(14)
C20 C21 H21 121.0
C22 C21 C20 118.0(17)
C22 C21 H21 121.0
C11 C12 H12 120.0
C11 C12 C13 120.0(16)
C13 C12 H12 120.0
C21 C22 H22 118.8
C23 C22 C21 122.5(15)
C23 C22 H22 118.8
C4 C5 H5 119.8
C6 C5 C4 120.4(13)
C6 C5 H5 119.8
C7 C6 H6 122.2
C5 C6 C7 115.6(15)
C5 C6 H6 122.2
C10 C9 C14 118.4(14)
C10 C9 C8 120.7(14)
C14 C9 C8 120.9(14)
N4 C26 H26A 109.3
N4 C26 H26B 109.3
C27 C26 N4 111.6(13)
C27 C26 H26A 109.3
C27 C26 H26B 109.3
H26A C26 H26B 108.0
C27 C28 H28 120.7
C27 C28 C29 118.5(17)
C29 C28 H28 120.7
N2 C1 Hg1 120.1(10)
N2 C1 N1 109.9(11)
N1 C1 Hg1 129.7(10)
C9 C14 H14 118.9
C13 C14 C9 122.3(15)
C13 C14 H14 118.9
C32 C31 H31 120.1
C30 C31 H31 120.1
C30 C31 C32 120(2)
N3 C18 C17 112.8(12)
N3 C18 H18A 109.0
N3 C18 H18B 109.0
C17 C18 H18A 109.0
C17 C18 H18B 109.0
H18A C18 H18B 107.8
N1 C8 C9 112.0(12)
N1 C8 H8A 109.2
N1 C8 H8B 109.2
C9 C8 H8A 109.2
C9 C8 H8B 109.2
H8A C8 H8B 107.9
C27 C32 C31 121.2(18)
C27 C32 H32 119.4
C31 C32 H32 119.4
C24 C23 H23 118.9
C22 C23 C24 122.2(17)
C22 C23 H23 118.9
C31 C30 H30 120.3
C31 C30 C29 119.4(19)
C29 C30 H30 120.3
C28 C29 H29 119.2
C30 C29 C28 121.6(18)
C30 C29 H29 119.2
C12 C13 H13 120.7
C14 C13 C12 118.7(17)
C14 C13 H13 120.7
S1 C33B H33A 109.5
S1 C33B H33B 109.5
S1 C33B H33C 109.5
H33A C33B H33B 109.5
H33A C33B H33C 109.5
H33B C33B H33C 109.5
S1 C34B H34A 109.5
S1 C34B H34B 109.5
S1 C34B H34C 109.5
H34A C34B H34B 109.5
H34A C34B H34C 109.5
H34B C34B H34C 109.5
S1 C33A H33D 109.5
S1 C33A H33E 109.5
S1 C33A H33F 109.5
H33D C33A H33E 109.5
H33D C33A H33F 109.5
H33E C33A H33F 109.5
S1 C34A H34D 109.5
S1 C34A H34E 109.5
S1 C34A H34F 109.5
H34D C34A H34E 109.5
H34D C34A H34F 109.5
H34E C34A H34F 109.5

loop_
_geom_bond_atom_site_label_1
_geom_bond_atom_site_label_2
_geom_bond_distance
Hg1 Se1 3.0952(17)
Hg1 Br1 3.0243(17)
Hg1 C19 2.127(14)
Hg1 C1 2.106(12)
Hg2 Br2 2.5833(16)
Hg2 Br4 2.5871(18)
Hg2 Br1 2.7020(17)
Hg2 Br3 2.548(2)
Se1 C16 1.992(13)
Se1 C17 1.951(16)
S1 O1 1.494(14)
S1 C33B 1.71(3)
S1 C34B 1.70(3)
S1 C33A 1.71(3)
S1 C34A 1.73(3)
N3 C19 1.33(2)
N3 C25 1.375(16)
N3 C18 1.516(18)
N2 C2 1.405(17)
N2 C15 1.469(18)
N2 C1 1.314(17)
N4 C20 1.41(2)
N4 C19 1.291(18)
N4 C26 1.50(2)
C20 C25 1.38(2)
C20 C21 1.38(2)
C3 H3 0.9500
C3 C2 1.406(19)
C3 C4 1.38(2)
C2 C7 1.37(2)
C16 H16A 0.9900
C16 H16B 0.9900
C16 C15 1.48(2)
C4 H4 0.9500
C4 C5 1.41(2)
N1 C7 1.421(17)
N1 C1 1.330(18)
N1 C8 1.459(19)
C15 H15A 0.9900
C15 H15B 0.9900
C17 H17A 0.9900
C17 H17B 0.9900
C17 C18 1.53(2)
C11 H11 0.9500
C11 C10 1.38(2)
C11 C12 1.37(3)
C10 H10 0.9500
C10 C9 1.39(2)
C24 H24 0.9500
C24 C25 1.41(2)
C24 C23 1.42(2)
C27 C26 1.47(2)
C27 C28 1.40(2)
C27 C32 1.39(2)
C7 C6 1.40(2)
C21 H21 0.9500
C21 C22 1.36(3)
C12 H12 0.9500
C12 C13 1.39(3)
C22 H22 0.9500
C22 C23 1.35(3)
C5 H5 0.9500
C5 C6 1.39(2)
C6 H6 0.9500
C9 C14 1.41(2)
C9 C8 1.50(2)
C26 H26A 0.9900
C26 H26B 0.9900
C28 H28 0.9500
C28 C29 1.41(2)
C14 H14 0.9500
C14 C13 1.35(2)
C31 H31 0.9500
C31 C32 1.40(3)
C31 C30 1.37(3)
C18 H18A 0.9900
C18 H18B 0.9900
C8 H8A 0.9900
C8 H8B 0.9900
C32 H32 0.9500
C23 H23 0.9500
C30 H30 0.9500
C30 C29 1.38(3)
C29 H29 0.9500
C13 H13 0.9500
C33B H33A 0.9800
C33B H33B 0.9800
C33B H33C 0.9800
C34B H34A 0.9800
C34B H34B 0.9800
C34B H34C 0.9800
C33A H33D 0.9800
C33A H33E 0.9800
C33A H33F 0.9800
C34A H34D 0.9800
C34A H34E 0.9800
C34A H34F 0.9800

loop_
_geom_torsion_atom_site_label_1
_geom_torsion_atom_site_label_2
_geom_torsion_atom_site_label_3
_geom_torsion_atom_site_label_4
_geom_torsion
Se1 C16 C15 N2 -70.8(14)
Se1 C17 C18 N3 72.8(13)
N2 C2 C7 N1 -1.4(15)
N2 C2 C7 C6 178.6(13)
N4 C20 C25 N3 0.6(17)
N4 C20 C25 C24 -178.3(15)
N4 C20 C21 C22 179.3(17)
C20 N4 C19 Hg1 174.5(12)
C20 N4 C19 N3 0.4(18)
C20 N4 C26 C27 104.1(16)
C20 C21 C22 C23 -4(3)
C19 N3 C25 C20 -0.4(17)
C19 N3 C25 C24 178.3(18)
C19 N3 C18 C17 -91.8(18)
C19 N4 C20 C25 -0.7(17)
C19 N4 C20 C21 -177.7(17)
C19 N4 C26 C27 -70(2)
C3 C2 C7 N1 178.2(13)
C3 C2 C7 C6 -2(2)
C3 C4 C5 C6 -2(2)
C2 N2 C15 C16 -93.4(15)
C2 N2 C1 Hg1 173.0(9)
C2 N2 C1 N1 -1.2(16)
C2 C3 C4 C5 -1(2)
C2 C7 C6 C5 -1(2)
C4 C3 C2 N2 -177.8(15)
C4 C3 C2 C7 3(2)
C4 C5 C6 C7 3(2)
N1 C7 C6 C5 178.8(14)
C15 N2 C2 C3 -1(2)
C15 N2 C2 C7 178.7(13)
C15 N2 C1 Hg1 -4(2)
C15 N2 C1 N1 -178.0(14)
C11 C10 C9 C14 1(2)
C11 C10 C9 C8 -179.6(13)
C11 C12 C13 C14 -2(3)
C10 C11 C12 C13 2(3)
C10 C9 C14 C13 -2(2)
C10 C9 C8 N1 119.7(15)
C27 C28 C29 C30 -2(3)
C25 N3 C19 Hg1 -175.0(10)
C25 N3 C19 N4 0.0(18)
C25 N3 C18 C17 93.6(16)
C25 C20 C21 C22 3(2)
C25 C24 C23 C22 -1(3)
C7 N1 C1 Hg1 -173.2(10)
C7 N1 C1 N2 0.3(16)
C7 N1 C8 C9 -77.9(17)
C21 C20 C25 N3 178.1(14)
C21 C20 C25 C24 -1(2)
C21 C22 C23 C24 4(3)
C12 C11 C10 C9 -1(2)
C9 C14 C13 C12 3(3)
C26 N4 C20 C25 -175.9(14)
C26 N4 C20 C21 7(3)
C26 N4 C19 Hg1 -10(2)
C26 N4 C19 N3 175.5(14)
C26 C27 C28 C29 -178.5(16)
C26 C27 C32 C31 179.7(16)
C28 C27 C26 N4 114.6(17)
C28 C27 C32 C31 0(3)
C1 N2 C2 C3 -178.0(15)
C1 N2 C2 C7 1.7(16)
C1 N2 C15 C16 83.0(19)
C1 N1 C7 C2 0.8(16)
C1 N1 C7 C6 -179.2(15)
C1 N1 C8 C9 99.6(16)
C14 C9 C8 N1 -61.1(17)
C31 C30 C29 C28 1(3)
C18 N3 C19 Hg1 10(2)
C18 N3 C19 N4 -175.2(13)
C18 N3 C25 C20 175.0(13)
C18 N3 C25 C24 -6(3)
C8 N1 C7 C2 178.7(13)
C8 N1 C7 C6 -1(2)
C8 N1 C1 Hg1 9(2)
C8 N1 C1 N2 -177.5(13)
C8 C9 C14 C13 178.7(14)
C32 C27 C26 N4 -65(2)
C32 C27 C28 C29 2(2)
C32 C31 C30 C29 0(3)
C23 C24 C25 N3 -178.4(18)
C23 C24 C25 C20 0(2)
C30 C31 C32 C27 -1(3)

loop_
_smtbx_masks_void_nr
_smtbx_masks_void_average_x
_smtbx_masks_void_average_y
_smtbx_masks_void_average_z
_smtbx_masks_void_volume
_smtbx_masks_void_count_electrons
1 0.053 0.053 0.053 385.7 0.0
2 0.075 0.785 0.400 9.8 0.0
3 0.400 0.075 0.785 9.8 0.0
4 0.785 0.400 0.075 9.8 0.0
